data_7712364
loop_
_publ_author_name
'Ordyszewska, Anna'
'Chojnacki, Jaros\/law'
'Grubba, Rafa\/l'

_publ_section_title
;
 Reactivity of triphosphinoboranes towards H3B&#x2219;SMe2: Access to
 derivatives of boraphosphacycloalkanes with diversified substituents
;
_journal_name_full 'Dalton Transactions'
_journal_paper_doi 10.1039/D3DT00116D
_journal_year 2023
_chemical_formula_moiety 'C26 H56 B3 P3'
_chemical_formula_sum 'C26 H56 B3 P3'
_chemical_formula_weight 494.04
_space_group_crystal_system monoclinic
_space_group_IT_number 14
_space_group_name_Hall '-P 2ybc'
_space_group_name_H-M_alt 'P 1 21/c 1'
_atom_sites_solution_hydrogens mixed
_atom_sites_solution_primary dual
_atom_sites_solution_secondary difmap
_audit_creation_date 2022-07-22
_audit_creation_method
;
Olex2 1.2
(compiled 2018.05.29 svn.r3508 for OlexSys, GUI svn.r5506)
;
_audit_update_record
;
2022-09-13 deposited with the CCDC.	2023-02-20 downloaded from the CCDC.
;
_cell_angle_alpha 90
_cell_angle_beta 118.914(13)
_cell_angle_gamma 90
_cell_formula_units_Z 4
_cell_length_a 19.778(4)
_cell_length_b 8.6662(10)
_cell_length_c 20.415(4)
_cell_measurement_reflns_used 1823
_cell_measurement_temperature 120
_cell_measurement_theta_max 64.06
_cell_measurement_theta_min 2.56
_cell_volume 3063.0(10)
_computing_cell_refinement 'X-Area Recipe 1.34.0.0 (STOE, 2019)'
_computing_data_collection 'X-Area WinXpose 2.0.22.0 (STOE, 2016)'
_computing_data_reduction 'X-Area Integrate 1.77.0.0 (STOE, 2019) X-Area X-Red32 1.65.0.0 (STOE, 2018)'
_computing_molecular_graphics 'Olex2 (Dolomanov et al., 2009)'
_computing_publication_material 'Olex2 (Dolomanov et al., 2009)'
_computing_structure_refinement 'ShelXL (Sheldrick, 2015)'
_computing_structure_solution 'ShelXT (Sheldrick, 2015)'
_diffrn_ambient_temperature 120.0
_diffrn_detector_area_resol_mean 6.67
_diffrn_measured_fraction_theta_full 0.993
_diffrn_measured_fraction_theta_max 0.993
_diffrn_measurement_device_type 'STOE IPDS 2T'
_diffrn_measurement_method 'rotation method, \w scans'
_diffrn_radiation_type CuK\a
_diffrn_radiation_wavelength 1.54186
_diffrn_reflns_av_R_equivalents 0.1951
_diffrn_reflns_av_unetI/netI 0.2816
_diffrn_reflns_Laue_measured_fraction_full 0.993
_diffrn_reflns_Laue_measured_fraction_max 0.993
_diffrn_reflns_limit_h_max 22
_diffrn_reflns_limit_h_min -16
_diffrn_reflns_limit_k_max 9
_diffrn_reflns_limit_k_min -9
_diffrn_reflns_limit_l_max 22
_diffrn_reflns_limit_l_min -22
_diffrn_reflns_number 10114
_diffrn_reflns_point_group_measured_fraction_full 0.993
_diffrn_reflns_point_group_measured_fraction_max 0.993
_diffrn_reflns_theta_full 59.990
_diffrn_reflns_theta_max 59.990
_diffrn_reflns_theta_min 4.334
_diffrn_source 'GeniX Cu, 0.05 x 0.05 mm2 microfocus'
_exptl_absorpt_coefficient_mu 1.846
_exptl_absorpt_correction_type none
_exptl_crystal_colour colourless
_exptl_crystal_colour_primary colourless
_exptl_crystal_density_diffrn 1.071
_exptl_crystal_density_method 'not measured'
_exptl_crystal_description prism
_exptl_crystal_F_000 1088
_exptl_crystal_size_max 0.12
_exptl_crystal_size_mid 0.03
_exptl_crystal_size_min 0.02
_refine_diff_density_max 0.461
_refine_diff_density_min -0.454
_refine_diff_density_rms 0.113
_refine_ls_extinction_method none
_refine_ls_goodness_of_fit_ref 1.019
_refine_ls_hydrogen_treatment mixed
_refine_ls_matrix_type full
_refine_ls_number_parameters 323
_refine_ls_number_reflns 4509
_refine_ls_number_restraints 0
_refine_ls_restrained_S_all 1.019
_refine_ls_R_factor_all 0.2738
_refine_ls_R_factor_gt 0.1179
_refine_ls_shift/su_max 0.000
_refine_ls_shift/su_mean 0.000
_refine_ls_structure_factor_coef Fsqd
_refine_ls_weighting_details 'w=1/[\s^2^(Fo^2^)+(0.1409P)^2^+10.1823P] where P=(Fo^2^+2Fc^2^)/3'
_refine_ls_weighting_scheme calc
_refine_ls_wR_factor_gt 0.2506
_refine_ls_wR_factor_ref 0.3517
_reflns_Friedel_coverage 0.000
_reflns_number_gt 1784
_reflns_number_total 4509
_reflns_threshold_expression 'I > 2\s(I)'
_cod_data_source_file d3dt00116d2.cif
_cod_data_source_block 4a
_cod_original_cell_volume 3062.9(9)
_cod_database_code 7712364
_shelx_shelxl_version_number 2018/3
_shelx_space_group_comment
;
The symmetry employed for this shelxl refinement is uniquely defined
by the following loop, which should always be used as a source of
symmetry information in preference to the above space-group names.
They are only intended as comments.
;
_shelx_estimated_absorpt_t_max 0.964
_shelx_estimated_absorpt_t_min 0.809
_olex2_refinement_description
;
1. Fixed Uiso
 At 1.2 times of:
  All C(H) groups
 At 1.5 times of:
  All C(H,H,H) groups
2.a Aromatic/amide H refined with riding coordinates:
 C22(H22), C23(H23), C24(H24), C25(H25), C26(H26)
2.b Idealised Me refined as rotating group:
 C2(H2A,H2B,H2C), C3(H3A,H3B,H3C), C4(H4A,H4B,H4C), C6(H6A,H6B,H6C), C7(H7A,
 H7B,H7C), C8(H8A,H8B,H8C), C10(H10A,H10B,H10C), C11(H11A,H11B,H11C), C12(H12A,
 H12B,H12C), C14(H14A,H14B,H14C), C15(H15A,H15B,H15C), C16(H16A,H16B,H16C),
 C18(H18A,H18B,H18C), C19(H19A,H19B,H19C), C20(H20A,H20B,H20C)
;
_olex2_submission_special_instructions 'No special instructions were received'

loop_
_space_group_symop_operation_xyz
'x, y, z'
'-x, y+1/2, -z+1/2'
'-x, -y, -z'
'x, -y-1/2, z-1/2'

loop_
_atom_site_label
_atom_site_type_symbol
_atom_site_fract_x
_atom_site_fract_y
_atom_site_fract_z
_atom_site_U_iso_or_equiv
_atom_site_adp_type
_atom_site_occupancy
_atom_site_site_symmetry_order
_atom_site_calc_flag
_atom_site_refinement_flags_posn
_atom_site_refinement_flags_adp
_atom_site_refinement_flags_occupancy
_atom_site_disorder_assembly
_atom_site_disorder_group
P1 P 0.64839(17) 0.5705(4) 0.41281(17) 0.0299(8) Uani 1 1 d . . . . .
P2 P 0.74934(17) 0.5763(4) 0.31718(17) 0.0302(8) Uani 1 1 d . . . . .
P3 P 0.83366(17) 0.6778(4) 0.49825(17) 0.0285(8) Uani 1 1 d . . . . .
C1 C 0.5562(7) 0.6812(13) 0.3872(7) 0.035(3) Uani 1 1 d . . . . .
C2 C 0.5499(7) 0.8179(14) 0.3360(8) 0.044(3) Uani 1 1 d . . . . .
H2A H 0.598730 0.875015 0.358360 0.066 Uiso 1 1 calc GR . . . .
H2B H 0.508057 0.886604 0.330326 0.066 Uiso 1 1 calc GR . . . .
H2C H 0.538882 0.778658 0.286784 0.066 Uiso 1 1 calc GR . . . .
C3 C 0.5538(7) 0.7537(16) 0.4552(7) 0.043(3) Uani 1 1 d . . . . .
H3A H 0.557448 0.672005 0.489976 0.064 Uiso 1 1 calc GR . . . .
H3B H 0.505203 0.810035 0.438140 0.064 Uiso 1 1 calc GR . . . .
H3C H 0.597334 0.825049 0.480727 0.064 Uiso 1 1 calc GR . . . .
C4 C 0.4840(7) 0.5816(15) 0.3426(8) 0.046(3) Uani 1 1 d . . . . .
H4A H 0.487633 0.529326 0.301897 0.069 Uiso 1 1 calc GR . . . .
H4B H 0.437931 0.647441 0.321680 0.069 Uiso 1 1 calc GR . . . .
H4C H 0.480193 0.504538 0.375835 0.069 Uiso 1 1 calc GR . . . .
C5 C 0.6453(7) 0.3790(13) 0.4561(7) 0.036(3) Uani 1 1 d . . . . .
C6 C 0.6290(8) 0.3986(16) 0.5226(8) 0.054(4) Uani 1 1 d . . . . .
H6A H 0.665150 0.473955 0.557988 0.080 Uiso 1 1 calc GR . . . .
H6B H 0.635599 0.299196 0.547825 0.080 Uiso 1 1 calc GR . . . .
H6C H 0.575934 0.435163 0.503956 0.080 Uiso 1 1 calc GR . . . .
C7 C 0.5871(7) 0.2603(14) 0.4023(7) 0.043(3) Uani 1 1 d . . . . .
H7A H 0.535378 0.306348 0.377180 0.064 Uiso 1 1 calc GR . . . .
H7B H 0.586719 0.169347 0.430677 0.064 Uiso 1 1 calc GR . . . .
H7C H 0.602050 0.229734 0.364928 0.064 Uiso 1 1 calc GR . . . .
C8 C 0.7259(7) 0.3057(15) 0.4874(9) 0.053(4) Uani 1 1 d . . . . .
H8A H 0.738333 0.291653 0.446755 0.080 Uiso 1 1 calc GR . . . .
H8B H 0.726306 0.205240 0.509643 0.080 Uiso 1 1 calc GR . . . .
H8C H 0.764426 0.373417 0.525689 0.080 Uiso 1 1 calc GR . . . .
C9 C 0.7249(6) 0.7463(13) 0.2518(7) 0.029(3) Uiso 1 1 d . . . . .
C10 C 0.6997(8) 0.8755(14) 0.2862(8) 0.048(4) Uani 1 1 d . . . . .
H10A H 0.649460 0.849486 0.281909 0.071 Uiso 1 1 calc GR . . . .
H10B H 0.695272 0.972258 0.259555 0.071 Uiso 1 1 calc GR . . . .
H10C H 0.738011 0.887525 0.339050 0.071 Uiso 1 1 calc GR . . . .
C11 C 0.6554(9) 0.7132(17) 0.1729(8) 0.067(5) Uani 1 1 d . . . . .
H11A H 0.671662 0.642033 0.145848 0.101 Uiso 1 1 calc GR . . . .
H11B H 0.637705 0.810118 0.144932 0.101 Uiso 1 1 calc GR . . . .
H11C H 0.613233 0.666759 0.178312 0.101 Uiso 1 1 calc GR . . . .
C12 C 0.7920(9) 0.8104(18) 0.2427(10) 0.072(5) Uani 1 1 d . . . . .
H12A H 0.834192 0.840841 0.291805 0.109 Uiso 1 1 calc GR . . . .
H12B H 0.774462 0.900513 0.209627 0.109 Uiso 1 1 calc GR . . . .
H12C H 0.810444 0.730904 0.221004 0.109 Uiso 1 1 calc GR . . . .
C13 C 0.7761(7) 0.4009(15) 0.2799(7) 0.039(3) Uani 1 1 d . . . . .
C14 C 0.8466(7) 0.4372(15) 0.2692(8) 0.046(3) Uani 1 1 d . . . . .
H14A H 0.833260 0.519635 0.232067 0.068 Uiso 1 1 calc GR . . . .
H14B H 0.861445 0.344422 0.251718 0.068 Uiso 1 1 calc GR . . . .
H14C H 0.889943 0.470624 0.316940 0.068 Uiso 1 1 calc GR . . . .
C15 C 0.7082(8) 0.3448(16) 0.2050(8) 0.057(4) Uani 1 1 d . . . . .
H15A H 0.661722 0.334234 0.210177 0.085 Uiso 1 1 calc GR . . . .
H15B H 0.721272 0.244712 0.191695 0.085 Uiso 1 1 calc GR . . . .
H15C H 0.698735 0.420021 0.165598 0.085 Uiso 1 1 calc GR . . . .
C16 C 0.7967(8) 0.2704(13) 0.3346(8) 0.044(4) Uani 1 1 d . . . . .
H16A H 0.843141 0.297397 0.381271 0.066 Uiso 1 1 calc GR . . . .
H16B H 0.806566 0.177174 0.313363 0.066 Uiso 1 1 calc GR . . . .
H16C H 0.753836 0.251417 0.344809 0.066 Uiso 1 1 calc GR . . . .
C17 C 0.8888(7) 0.8624(13) 0.5419(7) 0.035(3) Uani 1 1 d . . . . .
C18 C 0.8784(7) 0.9145(14) 0.6067(6) 0.035(3) Uani 1 1 d . . . . .
H18A H 0.823511 0.933657 0.589373 0.052 Uiso 1 1 calc GR . . . .
H18B H 0.907734 1.009716 0.627622 0.052 Uiso 1 1 calc GR . . . .
H18C H 0.897190 0.834107 0.645221 0.052 Uiso 1 1 calc GR . . . .
C19 C 0.8583(7) 0.9919(13) 0.4822(6) 0.032(3) Uani 1 1 d . . . . .
H19A H 0.874418 0.971225 0.444592 0.048 Uiso 1 1 calc GR . . . .
H19B H 0.879280 1.091367 0.506257 0.048 Uiso 1 1 calc GR . . . .
H19C H 0.801731 0.994931 0.457918 0.048 Uiso 1 1 calc GR . . . .
C20 C 0.9743(6) 0.8347(14) 0.5653(7) 0.036(3) Uani 1 1 d . . . . .
H20A H 0.997324 0.766415 0.608950 0.054 Uiso 1 1 calc GR . . . .
H20B H 1.001886 0.933514 0.577945 0.054 Uiso 1 1 calc GR . . . .
H20C H 0.978287 0.786625 0.523806 0.054 Uiso 1 1 calc GR . . . .
C21 C 0.8880(6) 0.5359(13) 0.5728(6) 0.028(3) Uani 1 1 d . . . . .
C22 C 0.9407(6) 0.4317(13) 0.5706(6) 0.028(3) Uani 1 1 d . . . . .
H22 H 0.949010 0.433809 0.528507 0.034 Uiso 1 1 calc R . . . .
C23 C 0.9817(7) 0.3250(14) 0.6270(7) 0.036(3) Uani 1 1 d . . . . .
H23 H 1.017800 0.256928 0.624032 0.043 Uiso 1 1 calc R . . . .
C24 C 0.9681(7) 0.3209(14) 0.6884(7) 0.043(3) Uani 1 1 d . . . . .
H24 H 0.993793 0.246512 0.726776 0.051 Uiso 1 1 calc R . . . .
C25 C 0.9183(7) 0.4228(14) 0.6935(6) 0.032(3) Uani 1 1 d . . . . .
H25 H 0.911069 0.421181 0.736255 0.039 Uiso 1 1 calc R . . . .
C26 C 0.8776(7) 0.5299(14) 0.6363(7) 0.040(3) Uani 1 1 d . . . . .
H26 H 0.842638 0.599175 0.640404 0.048 Uiso 1 1 calc R . . . .
B1 B 0.7300(10) 0.702(2) 0.4878(10) 0.049(4) Uani 1 1 d . . . . .
H1A H 0.714(6) 0.804(13) 0.464(7) 0.04(4) Uiso 1 1 d . . . . .
H1B H 0.725(6) 0.704(12) 0.538(7) 0.04(3) Uiso 1 1 d . . . . .
B2 B 0.6566(9) 0.5163(18) 0.3235(9) 0.037(4) Uani 1 1 d . . . . .
H2D H 0.611(6) 0.555(12) 0.275(6) 0.03(3) Uiso 1 1 d . . . . .
H2E H 0.647(6) 0.386(12) 0.322(6) 0.03(3) Uiso 1 1 d . . . . .
B3 B 0.8442(9) 0.6324(18) 0.4098(9) 0.040(4) Uani 1 1 d . . . . .
H3D H 0.901(6) 0.549(12) 0.429(6) 0.04(3) Uiso 1 1 d . . . . .
H3E H 0.872(7) 0.725(15) 0.379(8) 0.07(4) Uiso 1 1 d . . . . .

loop_
_atom_site_aniso_label
_atom_site_aniso_U_11
_atom_site_aniso_U_22
_atom_site_aniso_U_33
_atom_site_aniso_U_23
_atom_site_aniso_U_13
_atom_site_aniso_U_12
P1 0.0288(17) 0.0448(18) 0.0220(16) -0.0020(16) 0.0168(14) -0.0021(16)
P2 0.0339(18) 0.0412(18) 0.0208(16) -0.0007(16) 0.0174(14) 0.0006(16)
P3 0.0311(17) 0.0377(18) 0.0207(16) -0.0031(15) 0.0158(14) -0.0025(15)
C1 0.054(8) 0.029(6) 0.031(7) -0.010(6) 0.028(6) 0.000(6)
C2 0.031(7) 0.050(8) 0.045(8) 0.001(7) 0.013(6) 0.011(7)
C3 0.038(8) 0.067(9) 0.029(7) 0.003(7) 0.021(6) 0.007(7)
C4 0.032(7) 0.056(8) 0.053(9) 0.003(8) 0.023(7) 0.001(7)
C5 0.044(8) 0.041(7) 0.040(8) 0.004(6) 0.033(7) 0.001(6)
C6 0.064(9) 0.079(11) 0.038(8) 0.012(8) 0.041(8) 0.006(8)
C7 0.045(8) 0.050(8) 0.038(8) 0.013(7) 0.024(7) -0.003(7)
C8 0.048(9) 0.047(8) 0.067(11) 0.011(8) 0.029(8) 0.014(7)
C10 0.060(9) 0.054(9) 0.040(8) 0.013(7) 0.033(8) 0.009(7)
C11 0.095(13) 0.058(10) 0.034(9) -0.003(8) 0.019(9) 0.010(9)
C12 0.072(11) 0.070(11) 0.101(15) 0.026(10) 0.063(11) 0.005(9)
C13 0.038(7) 0.063(9) 0.027(7) 0.003(7) 0.025(6) 0.001(7)
C14 0.051(8) 0.045(8) 0.060(9) 0.004(8) 0.042(7) -0.002(7)
C15 0.072(11) 0.053(9) 0.047(9) -0.031(8) 0.031(8) -0.024(8)
C16 0.072(10) 0.024(7) 0.051(9) 0.012(6) 0.042(8) 0.004(7)
C17 0.043(8) 0.035(7) 0.032(7) -0.007(6) 0.021(6) -0.011(6)
C18 0.040(7) 0.041(7) 0.024(7) -0.010(6) 0.016(6) -0.005(6)
C19 0.036(7) 0.033(7) 0.018(6) 0.005(6) 0.007(6) 0.004(6)
C20 0.030(7) 0.046(8) 0.028(7) -0.001(6) 0.012(6) -0.004(6)
C21 0.022(6) 0.037(7) 0.028(7) -0.006(6) 0.014(5) -0.003(5)
C22 0.026(6) 0.036(7) 0.023(6) -0.003(6) 0.012(5) 0.003(6)
C23 0.044(8) 0.035(7) 0.030(7) -0.007(6) 0.018(6) -0.002(6)
C24 0.045(8) 0.040(8) 0.028(7) 0.000(7) 0.006(6) -0.005(7)
C25 0.045(7) 0.045(7) 0.012(6) -0.001(6) 0.017(6) -0.006(7)
C26 0.039(8) 0.048(8) 0.036(8) -0.013(7) 0.022(6) -0.010(6)
B1 0.053(11) 0.064(12) 0.043(10) 0.016(10) 0.034(9) 0.011(10)
B2 0.045(10) 0.043(9) 0.027(8) 0.009(8) 0.021(8) 0.001(8)
B3 0.037(9) 0.053(10) 0.032(9) 0.005(8) 0.019(7) 0.012(8)

loop_
_atom_type_symbol
_atom_type_description
_atom_type_scat_dispersion_real
_atom_type_scat_dispersion_imag
_atom_type_scat_source
C C 0.0181 0.0091 'International Tables Vol C Tables 4.2.6.8 and 6.1.1.4'
H H 0.0000 0.0000 'International Tables Vol C Tables 4.2.6.8 and 6.1.1.4'
B B 0.0090 0.0039 'International Tables Vol C Tables 4.2.6.8 and 6.1.1.4'
P P 0.2955 0.4335 'International Tables Vol C Tables 4.2.6.8 and 6.1.1.4'

loop_
_geom_angle_atom_site_label_1
_geom_angle_atom_site_label_2
_geom_angle_atom_site_label_3
_geom_angle
_geom_angle_site_symmetry_1
_geom_angle_site_symmetry_3
_geom_angle_publ_flag
C1 P1 B1 103.8(6) . . ?
C1 P1 B2 111.4(6) . . ?
C5 P1 C1 109.1(5) . . ?
C5 P1 B1 110.2(7) . . ?
C5 P1 B2 105.1(6) . . ?
B1 P1 B2 117.2(7) . . ?
C9 P2 B2 108.9(6) . . ?
C9 P2 B3 106.5(6) . . ?
C13 P2 C9 111.7(5) . . ?
C13 P2 B2 105.4(6) . . ?
C13 P2 B3 105.2(6) . . ?
B2 P2 B3 119.1(6) . . ?
C17 P3 B1 107.0(7) . . ?
C17 P3 B3 108.0(6) . . ?
C21 P3 C17 101.6(5) . . ?
C21 P3 B1 108.8(6) . . ?
C21 P3 B3 110.4(6) . . ?
B3 P3 B1 119.5(7) . . ?
C2 C1 P1 109.1(8) . . ?
C2 C1 C3 105.6(10) . . ?
C3 C1 P1 113.6(9) . . ?
C4 C1 P1 112.0(8) . . ?
C4 C1 C2 106.4(10) . . ?
C4 C1 C3 109.7(10) . . ?
C1 C2 H2A 109.5 . . ?
C1 C2 H2B 109.5 . . ?
C1 C2 H2C 109.5 . . ?
H2A C2 H2B 109.5 . . ?
H2A C2 H2C 109.5 . . ?
H2B C2 H2C 109.5 . . ?
C1 C3 H3A 109.5 . . ?
C1 C3 H3B 109.5 . . ?
C1 C3 H3C 109.5 . . ?
H3A C3 H3B 109.5 . . ?
H3A C3 H3C 109.5 . . ?
H3B C3 H3C 109.5 . . ?
C1 C4 H4A 109.5 . . ?
C1 C4 H4B 109.5 . . ?
C1 C4 H4C 109.5 . . ?
H4A C4 H4B 109.5 . . ?
H4A C4 H4C 109.5 . . ?
H4B C4 H4C 109.5 . . ?
C6 C5 P1 112.3(9) . . ?
C7 C5 P1 115.8(9) . . ?
C7 C5 C6 107.3(10) . . ?
C7 C5 C8 106.7(10) . . ?
C8 C5 P1 107.1(8) . . ?
C8 C5 C6 107.1(11) . . ?
C5 C6 H6A 109.5 . . ?
C5 C6 H6B 109.5 . . ?
C5 C6 H6C 109.5 . . ?
H6A C6 H6B 109.5 . . ?
H6A C6 H6C 109.5 . . ?
H6B C6 H6C 109.5 . . ?
C5 C7 H7A 109.5 . . ?
C5 C7 H7B 109.5 . . ?
C5 C7 H7C 109.5 . . ?
H7A C7 H7B 109.5 . . ?
H7A C7 H7C 109.5 . . ?
H7B C7 H7C 109.5 . . ?
C5 C8 H8A 109.5 . . ?
C5 C8 H8B 109.5 . . ?
C5 C8 H8C 109.5 . . ?
H8A C8 H8B 109.5 . . ?
H8A C8 H8C 109.5 . . ?
H8B C8 H8C 109.5 . . ?
C10 C9 P2 106.0(8) . . ?
C10 C9 C11 106.8(10) . . ?
C10 C9 C12 106.6(11) . . ?
C11 C9 P2 112.6(9) . . ?
C12 C9 P2 115.4(9) . . ?
C12 C9 C11 109.0(12) . . ?
C9 C10 H10A 109.5 . . ?
C9 C10 H10B 109.5 . . ?
C9 C10 H10C 109.5 . . ?
H10A C10 H10B 109.5 . . ?
H10A C10 H10C 109.5 . . ?
H10B C10 H10C 109.5 . . ?
C9 C11 H11A 109.5 . . ?
C9 C11 H11B 109.5 . . ?
C9 C11 H11C 109.5 . . ?
H11A C11 H11B 109.5 . . ?
H11A C11 H11C 109.5 . . ?
H11B C11 H11C 109.5 . . ?
C9 C12 H12A 109.5 . . ?
C9 C12 H12B 109.5 . . ?
C9 C12 H12C 109.5 . . ?
H12A C12 H12B 109.5 . . ?
H12A C12 H12C 109.5 . . ?
H12B C12 H12C 109.5 . . ?
C14 C13 P2 110.0(9) . . ?
C14 C13 C15 109.5(11) . . ?
C15 C13 P2 111.9(9) . . ?
C16 C13 P2 109.6(8) . . ?
C16 C13 C14 108.7(10) . . ?
C16 C13 C15 107.0(11) . . ?
C13 C14 H14A 109.5 . . ?
C13 C14 H14B 109.5 . . ?
C13 C14 H14C 109.5 . . ?
H14A C14 H14B 109.5 . . ?
H14A C14 H14C 109.5 . . ?
H14B C14 H14C 109.5 . . ?
C13 C15 H15A 109.5 . . ?
C13 C15 H15B 109.5 . . ?
C13 C15 H15C 109.5 . . ?
H15A C15 H15B 109.5 . . ?
H15A C15 H15C 109.5 . . ?
H15B C15 H15C 109.5 . . ?
C13 C16 H16A 109.5 . . ?
C13 C16 H16B 109.5 . . ?
C13 C16 H16C 109.5 . . ?
H16A C16 H16B 109.5 . . ?
H16A C16 H16C 109.5 . . ?
H16B C16 H16C 109.5 . . ?
C18 C17 P3 112.0(8) . . ?
C18 C17 C19 107.9(10) . . ?
C18 C17 C20 111.8(10) . . ?
C19 C17 P3 108.9(8) . . ?
C20 C17 P3 108.1(8) . . ?
C20 C17 C19 108.0(10) . . ?
C17 C18 H18A 109.5 . . ?
C17 C18 H18B 109.5 . . ?
C17 C18 H18C 109.5 . . ?
H18A C18 H18B 109.5 . . ?
H18A C18 H18C 109.5 . . ?
H18B C18 H18C 109.5 . . ?
C17 C19 H19A 109.5 . . ?
C17 C19 H19B 109.5 . . ?
C17 C19 H19C 109.5 . . ?
H19A C19 H19B 109.5 . . ?
H19A C19 H19C 109.5 . . ?
H19B C19 H19C 109.5 . . ?
C17 C20 H20A 109.5 . . ?
C17 C20 H20B 109.5 . . ?
C17 C20 H20C 109.5 . . ?
H20A C20 H20B 109.5 . . ?
H20A C20 H20C 109.5 . . ?
H20B C20 H20C 109.5 . . ?
C22 C21 P3 123.4(9) . . ?
C22 C21 C26 116.7(11) . . ?
C26 C21 P3 119.9(9) . . ?
C21 C22 H22 118.4 . . ?
C23 C22 C21 123.3(11) . . ?
C23 C22 H22 118.4 . . ?
C22 C23 H23 121.0 . . ?
C22 C23 C24 117.9(12) . . ?
C24 C23 H23 121.0 . . ?
C23 C24 H24 119.7 . . ?
C25 C24 C23 120.6(12) . . ?
C25 C24 H24 119.7 . . ?
C24 C25 H25 119.7 . . ?
C24 C25 C26 120.7(11) . . ?
C26 C25 H25 119.7 . . ?
C21 C26 H26 119.6 . . ?
C25 C26 C21 120.8(11) . . ?
C25 C26 H26 119.6 . . ?
P1 B1 P3 116.3(9) . . ?
P1 B1 H1A 101(7) . . ?
P1 B1 H1B 109(6) . . ?
P3 B1 H1A 102(7) . . ?
P3 B1 H1B 118(6) . . ?
H1A B1 H1B 108(9) . . ?
P1 B2 P2 119.7(8) . . ?
P1 B2 H2D 113(6) . . ?
P1 B2 H2E 100(6) . . ?
P2 B2 H2D 105(6) . . ?
P2 B2 H2E 114(5) . . ?
H2D B2 H2E 104(8) . . ?
P2 B3 H3D 118(5) . . ?
P2 B3 H3E 97(6) . . ?
P3 B3 P2 117.2(8) . . ?
P3 B3 H3D 108(5) . . ?
P3 B3 H3E 125(6) . . ?
H3D B3 H3E 89(7) . . ?

loop_
_geom_bond_atom_site_label_1
_geom_bond_atom_site_label_2
_geom_bond_distance
_geom_bond_site_symmetry_2
_geom_bond_publ_flag
P1 C1 1.897(12) . ?
P1 C5 1.895(12) . ?
P1 B1 1.964(19) . ?
P1 B2 1.965(15) . ?
P2 C9 1.888(12) . ?
P2 C13 1.886(13) . ?
P2 B2 1.970(15) . ?
P2 B3 1.975(16) . ?
P3 C17 1.898(12) . ?
P3 C21 1.845(12) . ?
P3 B1 1.967(17) . ?
P3 B3 1.956(16) . ?
C1 C2 1.544(17) . ?
C1 C3 1.546(16) . ?
C1 C4 1.535(16) . ?
C2 H2A 0.9800 . ?
C2 H2B 0.9800 . ?
C2 H2C 0.9800 . ?
C3 H3A 0.9800 . ?
C3 H3B 0.9800 . ?
C3 H3C 0.9800 . ?
C4 H4A 0.9800 . ?
C4 H4B 0.9800 . ?
C4 H4C 0.9800 . ?
C5 C6 1.548(17) . ?
C5 C7 1.538(17) . ?
C5 C8 1.540(16) . ?
C6 H6A 0.9800 . ?
C6 H6B 0.9800 . ?
C6 H6C 0.9800 . ?
C7 H7A 0.9800 . ?
C7 H7B 0.9800 . ?
C7 H7C 0.9800 . ?
C8 H8A 0.9800 . ?
C8 H8B 0.9800 . ?
C8 H8C 0.9800 . ?
C9 C10 1.528(16) . ?
C9 C11 1.557(17) . ?
C9 C12 1.530(16) . ?
C10 H10A 0.9800 . ?
C10 H10B 0.9800 . ?
C10 H10C 0.9800 . ?
C11 H11A 0.9800 . ?
C11 H11B 0.9800 . ?
C11 H11C 0.9800 . ?
C12 H12A 0.9800 . ?
C12 H12B 0.9800 . ?
C12 H12C 0.9800 . ?
C13 C14 1.546(15) . ?
C13 C15 1.547(17) . ?
C13 C16 1.500(16) . ?
C14 H14A 0.9800 . ?
C14 H14B 0.9800 . ?
C14 H14C 0.9800 . ?
C15 H15A 0.9800 . ?
C15 H15B 0.9800 . ?
C15 H15C 0.9800 . ?
C16 H16A 0.9800 . ?
C16 H16B 0.9800 . ?
C16 H16C 0.9800 . ?
C17 C18 1.503(16) . ?
C17 C19 1.548(16) . ?
C17 C20 1.538(16) . ?
C18 H18A 0.9800 . ?
C18 H18B 0.9800 . ?
C18 H18C 0.9800 . ?
C19 H19A 0.9800 . ?
C19 H19B 0.9800 . ?
C19 H19C 0.9800 . ?
C20 H20A 0.9800 . ?
C20 H20B 0.9800 . ?
C20 H20C 0.9800 . ?
C21 C22 1.396(15) . ?
C21 C26 1.408(16) . ?
C22 H22 0.9500 . ?
C22 C23 1.391(16) . ?
C23 H23 0.9500 . ?
C23 C24 1.405(18) . ?
C24 H24 0.9500 . ?
C24 C25 1.364(16) . ?
C25 H25 0.9500 . ?
C25 C26 1.401(16) . ?
C26 H26 0.9500 . ?
B1 H1A 0.98(11) . ?
B1 H1B 1.07(12) . ?
B2 H2D 1.02(11) . ?
B2 H2E 1.15(10) . ?
B3 H3D 1.22(10) . ?
B3 H3E 1.30(14) . ?
